data_7119291
loop_
_publ_author_name
'Sakhaei, Zeinab'
'Kundu, Subrata'
'Donnelly, Jane M.'
'Bertke, Jeffery A.'
'Kim, William Y.'
'Warren, Timothy H.'

_publ_section_title
;
 Nitric oxide release via oxygen atom transfer from nitrite at copper(ii).
;
_journal_issue 3
_journal_name_full 'Chemical communications (Cambridge, England)'
_journal_page_first 549
_journal_page_last 552
_journal_paper_doi 10.1039/c6cc08745k
_journal_volume 53
_journal_year 2017
_chemical_formula_moiety 'C47 H50 Cu F6 N2 P'
_chemical_formula_sum 'C47 H50 Cu F6 N2 P'
_chemical_formula_weight 851.40
_space_group_crystal_system triclinic
_space_group_IT_number 2
_space_group_name_Hall '-P 1'
_space_group_name_H-M_alt 'P -1'
_symmetry_space_group_name_Hall '-P 1'
_symmetry_space_group_name_H-M 'P -1'
_atom_sites_solution_hydrogens geom
_audit_creation_method SHELXL-2014/7
_audit_update_record
;
2016-10-25 deposited with the CCDC.
2016-12-05 downloaded from the CCDC.
;
_cell_angle_alpha 81.7000(10)
_cell_angle_beta 82.8510(10)
_cell_angle_gamma 73.6750(10)
_cell_formula_units_Z 4
_cell_length_a 12.7356(3)
_cell_length_b 16.3289(4)
_cell_length_c 23.5452(6)
_cell_measurement_reflns_used 9695
_cell_measurement_temperature 103(2)
_cell_measurement_theta_max 29.08
_cell_measurement_theta_min 2.31
_cell_volume 4631.6(2)
_computing_cell_refinement 'SAINT V8.34A (Bruker, 2005)'
_computing_data_collection 'APEX2 V2014.9-0 (Bruker, 2014)'
_computing_data_reduction
; 
SAINT V8.34A, XPREP v2014/2, SADABS V2014/4 (Bruker, 2014) 
;
_computing_molecular_graphics 'SHELXTL v2014-4 (Bruker, 2014)'
_computing_publication_material 'XCIF V2014-2 (Bruker, 2014)'
_computing_structure_refinement 'SHELX-2014-6 (Sheldrick, 2015)'
_computing_structure_solution 'SHELX-2014-4 (Sheldrick, 2015)'
_diffrn_ambient_temperature 103(2)
_diffrn_measured_fraction_theta_full 0.998
_diffrn_measured_fraction_theta_max 0.990
_diffrn_measurement_device 'Bruker APEX DUO/ApexII CCD'
_diffrn_measurement_method 'profile data from \f and \w scans'
_diffrn_radiation_monochromator 'multilayer mirrors'
_diffrn_radiation_source 'fine-focus sealed tube'
_diffrn_radiation_type MoK\a
_diffrn_radiation_wavelength 0.71073
_diffrn_reflns_av_R_equivalents 0.0221
_diffrn_reflns_av_unetI/netI 0.0283
_diffrn_reflns_Laue_measured_fraction_full 0.998
_diffrn_reflns_Laue_measured_fraction_max 0.990
_diffrn_reflns_limit_h_max 17
_diffrn_reflns_limit_h_min -17
_diffrn_reflns_limit_k_max 22
_diffrn_reflns_limit_k_min -22
_diffrn_reflns_limit_l_max 32
_diffrn_reflns_limit_l_min -31
_diffrn_reflns_number 57618
_diffrn_reflns_point_group_measured_fraction_full 0.998
_diffrn_reflns_point_group_measured_fraction_max 0.990
_diffrn_reflns_theta_full 25.242
_diffrn_reflns_theta_max 29.120
_diffrn_reflns_theta_min 1.308
_exptl_absorpt_coefficient_mu 0.562
_exptl_absorpt_correction_T_max 0.7458
_exptl_absorpt_correction_T_min 0.6090
_exptl_absorpt_correction_type multi-scan
_exptl_absorpt_process_details 'SADABS V2014/4 (Bruker, 2014)'
_exptl_crystal_colour orange
_exptl_crystal_density_diffrn 1.221
_exptl_crystal_density_method 'not measured'
_exptl_crystal_description block
_exptl_crystal_F_000 1776
_exptl_crystal_size_max 0.320
_exptl_crystal_size_mid 0.210
_exptl_crystal_size_min 0.110
_refine_diff_density_max 0.595
_refine_diff_density_min -0.644
_refine_diff_density_rms 0.053
_refine_ls_extinction_method none
_refine_ls_goodness_of_fit_ref 1.030
_refine_ls_hydrogen_treatment constr
_refine_ls_matrix_type full
_refine_ls_number_parameters 1310
_refine_ls_number_reflns 24660
_refine_ls_number_restraints 980
_refine_ls_restrained_S_all 1.063
_refine_ls_R_factor_all 0.0453
_refine_ls_R_factor_gt 0.0366
_refine_ls_shift/su_max 0.006
_refine_ls_shift/su_mean 0.000
_refine_ls_structure_factor_coef Fsqd
_refine_ls_weighting_details 'w=1/[\s^2^(Fo^2^)+(0.0437P)^2^+2.4854P] where P=(Fo^2^+2Fc^2^)/3'
_refine_ls_weighting_scheme calc
_refine_ls_wR_factor_gt 0.0921
_refine_ls_wR_factor_ref 0.0980
_reflns_Friedel_coverage 0.000
_reflns_number_gt 20960
_reflns_number_total 24660
_reflns_threshold_expression 'I > 2\s(I)'
_cod_data_source_file c6cc08745k2.cif
_cod_data_source_block 2_sq
_cod_database_code 7119291
_shelx_shelxl_version_number 2014/7
_shelx_space_group_comment
;
The symmetry employed for this shelxl refinement is uniquely defined
by the following loop, which should always be used as a source of
symmetry information in preference to the above space-group names.
They are only intended as comments.
;
_shelx_estimated_absorpt_t_min 0.841
_shelx_estimated_absorpt_t_max 0.941

loop_
_space_group_symop_operation_xyz
'x, y, z'
'-x, -y, -z'

loop_
_atom_site_label
_atom_site_type_symbol
_atom_site_fract_x
_atom_site_fract_y
_atom_site_fract_z
_atom_site_U_iso_or_equiv
_atom_site_adp_type
_atom_site_occupancy
_atom_site_site_symmetry_order
_atom_site_calc_flag
_atom_site_refinement_flags_posn
_atom_site_refinement_flags_adp
_atom_site_refinement_flags_occupancy
_atom_site_disorder_assembly
_atom_site_disorder_group
Cu1 Cu 0.21067(2) 0.30750(2) 0.12128(2) 0.02356(5) Uani 1 1 d . . . . .
P1 P 0.27553(3) 0.37503(3) 0.17682(2) 0.02367(8) Uani 1 1 d . . . . .
N1 N 0.28476(11) 0.23378(10) 0.06040(6) 0.0344(3) Uani 1 1 d D . . . .
N2 N 0.05696(10) 0.31063(8) 0.11254(5) 0.0233(2) Uani 1 1 d . . . . .
C1 C 0.22566(16) 0.21599(13) 0.02471(8) 0.0440(4) Uani 1 1 d . . . . .
C2 C 0.11062(16) 0.23545(13) 0.02783(8) 0.0422(4) Uani 1 1 d . . . . .
H2 H 0.0808 0.2211 -0.0032 0.051 Uiso 1 1 calc R U . . .
C3 C 0.03437(13) 0.27341(10) 0.07105(7) 0.0309(3) Uani 1 1 d . . . . .
C4 C 0.27823(19) 0.16624(17) -0.02749(10) 0.0700(7) Uani 1 1 d D U . . .
F1 F 0.2660(6) 0.0882(3) -0.0199(4) 0.0759(19) Uani 0.477(3) 1 d D U P A 1
F2 F 0.3862(3) 0.1605(5) -0.0415(3) 0.0712(17) Uani 0.477(3) 1 d D U P A 1
F3 F 0.2287(6) 0.2107(6) -0.0752(2) 0.076(2) Uani 0.477(3) 1 d D U P A 1
F1B F 0.2381(10) 0.0989(6) -0.0301(6) 0.072(2) Uani 0.287(3) 1 d D U P A 2
F2B F 0.3869(5) 0.1259(7) -0.0241(4) 0.087(3) Uani 0.287(3) 1 d D U P A 2
F3B F 0.2608(10) 0.2132(10) -0.0783(5) 0.085(3) Uani 0.287(3) 1 d D U P A 2
F1C F 0.3028(11) 0.0817(4) -0.0067(5) 0.091(3) Uani 0.236(3) 1 d D U P A 3
F2C F 0.3647(8) 0.1825(10) -0.0571(5) 0.086(3) Uani 0.236(3) 1 d D U P A 3
F3C F 0.2031(7) 0.1651(9) -0.0636(4) 0.102(3) Uani 0.236(3) 1 d D U P A 3
C5 C -0.08145(15) 0.26323(12) 0.06935(9) 0.0398(4) Uani 1 1 d . . . . .
F4 F -0.09847(10) 0.19757(8) 0.10701(6) 0.0536(3) Uani 1 1 d . . . . .
F5 F -0.09838(10) 0.24659(9) 0.01761(6) 0.0553(3) Uani 1 1 d . . . . .
F6 F -0.16302(9) 0.33130(8) 0.08240(6) 0.0533(3) Uani 1 1 d . . . . .
C6 C 0.4002(4) 0.1922(5) 0.0571(6) 0.0351(17) Uani 0.617(10) 1 d D U P B 1
C7 C 0.4355(4) 0.1070(3) 0.0808(2) 0.0370(11) Uani 0.617(10) 1 d D U P B 1
C8 C 0.5485(4) 0.0689(4) 0.0800(3) 0.0467(13) Uani 0.617(10) 1 d D U P B 1
H8 H 0.5748 0.0111 0.0964 0.056 Uiso 0.617(10) 1 calc R U P B 1
C9 C 0.6216(5) 0.1142(4) 0.0558(3) 0.0538(15) Uani 0.617(10) 1 d D U P B 1
H9 H 0.6983 0.0876 0.0553 0.065 Uiso 0.617(10) 1 calc R U P B 1
C10 C 0.5848(5) 0.1972(4) 0.0326(3) 0.0540(17) Uani 0.617(10) 1 d D U P B 1
H10 H 0.6369 0.2270 0.0152 0.065 Uiso 0.617(10) 1 calc R U P B 1
C11 C 0.4726(5) 0.2405(4) 0.0333(4) 0.0503(17) Uani 0.617(10) 1 d D U P B 1
C18 C 0.3546(4) 0.0573(3) 0.1082(2) 0.0414(10) Uani 0.617(10) 1 d D U P B 1
H18 H 0.2866 0.0784 0.0874 0.050 Uiso 0.617(10) 1 calc R U P B 1
C19 C 0.4003(16) -0.0414(5) 0.1050(6) 0.077(3) Uani 0.617(10) 1 d D U P B 1
H19A H 0.4644 -0.0639 0.1273 0.116 Uiso 0.617(10) 1 calc R U P B 1
H19B H 0.4218 -0.0520 0.0647 0.116 Uiso 0.617(10) 1 calc R U P B 1
H19C H 0.3433 -0.0701 0.1210 0.116 Uiso 0.617(10) 1 calc R U P B 1
C20 C 0.3241(4) 0.0745(3) 0.1711(2) 0.0521(12) Uani 0.617(10) 1 d D U P B 1
H20A H 0.3896 0.0532 0.1924 0.078 Uiso 0.617(10) 1 calc R U P B 1
H20B H 0.2685 0.0450 0.1883 0.078 Uiso 0.617(10) 1 calc R U P B 1
H20C H 0.2945 0.1365 0.1729 0.078 Uiso 0.617(10) 1 calc R U P B 1
C21 C 0.4278(6) 0.3298(4) 0.0030(3) 0.0649(17) Uani 0.617(10) 1 d D U P B 1
H21 H 0.3477 0.3483 0.0160 0.078 Uiso 0.617(10) 1 calc R U P B 1
C22 C 0.4791(6) 0.3968(4) 0.0178(4) 0.086(2) Uani 0.617(10) 1 d D U P B 1
H22A H 0.4734 0.3963 0.0597 0.128 Uiso 0.617(10) 1 calc R U P B 1
H22B H 0.4402 0.4537 0.0003 0.128 Uiso 0.617(10) 1 calc R U P B 1
H22C H 0.5566 0.3835 0.0028 0.128 Uiso 0.617(10) 1 calc R U P B 1
C23 C 0.4368(9) 0.3319(6) -0.0617(3) 0.106(3) Uani 0.617(10) 1 d D U P B 1
H23A H 0.4165 0.3917 -0.0794 0.159 Uiso 0.617(10) 1 calc R U P B 1
H23B H 0.3873 0.3015 -0.0724 0.159 Uiso 0.617(10) 1 calc R U P B 1
H23C H 0.5126 0.3040 -0.0755 0.159 Uiso 0.617(10) 1 calc R U P B 1
C6B C 0.4032(5) 0.1966(7) 0.0641(9) 0.033(2) Uani 0.383(10) 1 d D U P B 2
C7B C 0.4437(7) 0.1138(6) 0.0931(4) 0.0405(18) Uani 0.383(10) 1 d D U P B 2
C8B C 0.5582(7) 0.0817(7) 0.0929(5) 0.052(2) Uani 0.383(10) 1 d D U P B 2
H8B H 0.5875 0.0256 0.1115 0.063 Uiso 0.383(10) 1 calc R U P B 2
C9B C 0.6290(8) 0.1276(7) 0.0673(5) 0.051(2) Uani 0.383(10) 1 d D U P B 2
H9B H 0.7059 0.1024 0.0668 0.062 Uiso 0.383(10) 1 calc R U P B 2
C10B C 0.5905(8) 0.2086(7) 0.0426(5) 0.0468(18) Uani 0.383(10) 1 d D U P B 2
H10B H 0.6401 0.2415 0.0267 0.056 Uiso 0.383(10) 1 calc R U P B 2
C11B C 0.4765(8) 0.2444(6) 0.0404(6) 0.0397(16) Uani 0.383(10) 1 d D U P B 2
C18B C 0.3701(8) 0.0608(6) 0.1262(4) 0.0515(19) Uani 0.383(10) 1 d D U P B 2
H18B H 0.2929 0.0933 0.1190 0.062 Uiso 0.383(10) 1 calc R U P B 2
C19B C 0.390(2) -0.0288(8) 0.1049(8) 0.065(3) Uani 0.383(10) 1 d D U P B 2
H19D H 0.4561 -0.0682 0.1206 0.098 Uiso 0.383(10) 1 calc R U P B 2
H19E H 0.4005 -0.0230 0.0627 0.098 Uiso 0.383(10) 1 calc R U P B 2
H19F H 0.3267 -0.0515 0.1180 0.098 Uiso 0.383(10) 1 calc R U P B 2
C20B C 0.3776(11) 0.0531(7) 0.1908(4) 0.082(3) Uani 0.383(10) 1 d D U P B 2
H20D H 0.4530 0.0233 0.1997 0.123 Uiso 0.383(10) 1 calc R U P B 2
H20E H 0.3275 0.0204 0.2110 0.123 Uiso 0.383(10) 1 calc R U P B 2
H20F H 0.3571 0.1106 0.2034 0.123 Uiso 0.383(10) 1 calc R U P B 2
C21B C 0.4420(7) 0.3389(5) 0.0186(4) 0.0455(17) Uani 0.383(10) 1 d D U P B 2
H21B H 0.3684 0.3649 0.0383 0.055 Uiso 0.383(10) 1 calc R U P B 2
C22B C 0.5245(9) 0.3823(6) 0.0347(4) 0.059(2) Uani 0.383(10) 1 d D U P B 2
H22D H 0.5415 0.3617 0.0745 0.088 Uiso 0.383(10) 1 calc R U P B 2
H22E H 0.4927 0.4447 0.0309 0.088 Uiso 0.383(10) 1 calc R U P B 2
H22F H 0.5920 0.3683 0.0088 0.088 Uiso 0.383(10) 1 calc R U P B 2
C23B C 0.4336(9) 0.3562(7) -0.0457(4) 0.064(2) Uani 0.383(10) 1 d D U P B 2
H23D H 0.4168 0.4182 -0.0575 0.096 Uiso 0.383(10) 1 calc R U P B 2
H23E H 0.3749 0.3341 -0.0556 0.096 Uiso 0.383(10) 1 calc R U P B 2
H23F H 0.5035 0.3275 -0.0658 0.096 Uiso 0.383(10) 1 calc R U P B 2
C12 C -0.02503(11) 0.34541(9) 0.15691(6) 0.0230(3) Uani 1 1 d . . . . .
C13 C -0.07433(12) 0.43471(10) 0.15166(7) 0.0273(3) Uani 1 1 d . . . . .
C14 C -0.14922(12) 0.46770(11) 0.19675(8) 0.0335(3) Uani 1 1 d . . . . .
H14 H -0.1843 0.5276 0.1938 0.040 Uiso 1 1 calc R U . . .
C15 C -0.17366(12) 0.41607(12) 0.24526(8) 0.0361(4) Uani 1 1 d . . . . .
H15 H -0.2254 0.4402 0.2751 0.043 Uiso 1 1 calc R U . . .
C16 C -0.12263(12) 0.32902(12) 0.25027(7) 0.0327(3) Uani 1 1 d . . . . .
H16 H -0.1391 0.2937 0.2840 0.039 Uiso 1 1 calc R U . . .
C17 C -0.04715(11) 0.29185(10) 0.20651(7) 0.0255(3) Uani 1 1 d . . . . .
C24 C 0.01364(12) 0.19741(11) 0.21603(7) 0.0300(3) Uani 1 1 d . . . . .
H24 H 0.0516 0.1793 0.1783 0.036 Uiso 1 1 calc R U . . .
C25 C 0.10124(14) 0.18503(12) 0.25791(8) 0.0382(4) Uani 1 1 d . . . . .
H25A H 0.1523 0.2193 0.2420 0.057 Uiso 1 1 calc R U . . .
H25B H 0.1417 0.1242 0.2635 0.057 Uiso 1 1 calc R U . . .
H25C H 0.0658 0.2036 0.2950 0.057 Uiso 1 1 calc R U . . .
C26 C -0.06133(16) 0.13923(13) 0.23922(10) 0.0469(5) Uani 1 1 d . . . . .
H26A H -0.0186 0.0790 0.2403 0.070 Uiso 1 1 calc R U . . .
H26B H -0.1206 0.1500 0.2140 0.070 Uiso 1 1 calc R U . . .
H26C H -0.0928 0.1515 0.2782 0.070 Uiso 1 1 calc R U . . .
C27 C -0.04588(14) 0.49454(11) 0.09996(8) 0.0358(4) Uani 1 1 d . . . . .
H27 H 0.0309 0.4672 0.0845 0.043 Uiso 1 1 calc R U . . .
C28 C -0.1193(2) 0.50663(18) 0.05148(10) 0.0600(6) Uani 1 1 d . . . . .
H28A H -0.1078 0.4517 0.0362 0.090 Uiso 1 1 calc R U . . .
H28B H -0.1012 0.5489 0.0207 0.090 Uiso 1 1 calc R U . . .
H28C H -0.1964 0.5271 0.0663 0.090 Uiso 1 1 calc R U . . .
C29 C -0.04711(18) 0.58190(13) 0.11622(11) 0.0508(5) Uani 1 1 d . . . . .
H29A H -0.1231 0.6147 0.1254 0.076 Uiso 1 1 calc R U . . .
H29B H -0.0134 0.6134 0.0838 0.076 Uiso 1 1 calc R U . . .
H29C H -0.0056 0.5738 0.1499 0.076 Uiso 1 1 calc R U . . .
C30 C 0.42442(12) 0.34418(11) 0.17901(7) 0.0284(3) Uani 1 1 d . . . . .
C31 C 0.48337(14) 0.40340(13) 0.18162(9) 0.0415(4) Uani 1 1 d . . . . .
H31 H 0.4467 0.4629 0.1804 0.050 Uiso 1 1 calc R U . . .
C32 C 0.59582(15) 0.37537(16) 0.18604(11) 0.0544(6) Uani 1 1 d . . . . .
H32 H 0.6357 0.4159 0.1880 0.065 Uiso 1 1 calc R U . . .
C33 C 0.64974(15) 0.28987(17) 0.18755(11) 0.0551(6) Uani 1 1 d . . . . .
H33 H 0.7268 0.2715 0.1905 0.066 Uiso 1 1 calc R U . . .
C34 C 0.59292(16) 0.23058(15) 0.18482(10) 0.0514(5) Uani 1 1 d . . . . .
H34 H 0.6306 0.1713 0.1861 0.062 Uiso 1 1 calc R U . . .
C35 C 0.47996(14) 0.25751(12) 0.18022(8) 0.0386(4) Uani 1 1 d . . . . .
H35 H 0.4408 0.2166 0.1779 0.046 Uiso 1 1 calc R U . . .
C36 C 0.24560(13) 0.49014(11) 0.15466(7) 0.0315(3) Uani 1 1 d . . . . .
C37 C 0.23255(16) 0.55025(12) 0.19332(9) 0.0420(4) Uani 1 1 d . . . . .
H37 H 0.2332 0.5323 0.2335 0.050 Uiso 1 1 calc R U . . .
C38 C 0.2186(2) 0.63634(14) 0.17276(11) 0.0591(6) Uani 1 1 d . . . . .
H38 H 0.2089 0.6774 0.1990 0.071 Uiso 1 1 calc R U . . .
C39 C 0.2188(2) 0.66264(15) 0.11427(12) 0.0635(7) Uani 1 1 d . . . . .
H39 H 0.2110 0.7215 0.1005 0.076 Uiso 1 1 calc R U . . .
C40 C 0.23037(18) 0.60378(15) 0.07593(10) 0.0542(6) Uani 1 1 d . . . . .
H40 H 0.2294 0.6222 0.0358 0.065 Uiso 1 1 calc R U . . .
C41 C 0.24325(14) 0.51813(13) 0.09579(8) 0.0400(4) Uani 1 1 d . . . . .
H41 H 0.2506 0.4779 0.0692 0.048 Uiso 1 1 calc R U . . .
C42 C 0.22769(12) 0.36970(10) 0.25352(6) 0.0253(3) Uani 1 1 d . . . . .
C43 C 0.11550(13) 0.40005(12) 0.26909(7) 0.0331(3) Uani 1 1 d . . . . .
H43 H 0.0656 0.4204 0.2402 0.040 Uiso 1 1 calc R U . . .
C44 C 0.07671(15) 0.40047(14) 0.32701(8) 0.0406(4) Uani 1 1 d . . . . .
H44 H 0.0004 0.4218 0.3375 0.049 Uiso 1 1 calc R U . . .
C45 C 0.14907(17) 0.36991(13) 0.36943(7) 0.0407(4) Uani 1 1 d . . . . .
H45 H 0.1223 0.3707 0.4089 0.049 Uiso 1 1 calc R U . . .
C46 C 0.25987(16) 0.33831(12) 0.35438(7) 0.0359(4) Uani 1 1 d . . . . .
H46 H 0.3091 0.3165 0.3835 0.043 Uiso 1 1 calc R U . . .
C47 C 0.29965(13) 0.33834(11) 0.29654(7) 0.0300(3) Uani 1 1 d . . . . .
H47 H 0.3761 0.3169 0.2863 0.036 Uiso 1 1 calc R U . . .
Cu1A Cu 0.38310(2) 0.73424(2) 0.41349(2) 0.01740(4) Uani 1 1 d . . . . .
P1A P 0.42932(3) 0.83329(2) 0.45115(2) 0.01794(7) Uani 1 1 d . . . . .
N1A N 0.47224(9) 0.63236(7) 0.37644(5) 0.0195(2) Uani 1 1 d . . . . .
N2A N 0.23456(9) 0.72172(7) 0.40548(5) 0.0185(2) Uani 1 1 d . . . . .
C1A C 0.42391(11) 0.57697(9) 0.36305(6) 0.0220(3) Uani 1 1 d . . . . .
C2A C 0.31136(11) 0.58303(9) 0.36968(6) 0.0215(3) Uani 1 1 d . . . . .
H2A H 0.2911 0.5339 0.3626 0.026 Uiso 1 1 calc R U . . .
C3A C 0.22484(10) 0.65287(9) 0.38552(6) 0.0197(2) Uani 1 1 d . . . . .
C4A C 0.4936(6) 0.5031(4) 0.3283(2) 0.0313(12) Uani 0.537(5) 1 d D U P C 1
F1A F 0.5939(5) 0.4686(6) 0.3444(5) 0.0315(13) Uani 0.537(5) 1 d D U P C 1
F2A F 0.44497(16) 0.44000(16) 0.33487(17) 0.0467(10) Uani 0.537(5) 1 d D U P C 1
F3A F 0.5036(2) 0.52665(18) 0.27125(10) 0.0530(9) Uani 0.537(5) 1 d D U P C 1
C4D C 0.4836(6) 0.4875(5) 0.3434(3) 0.0309(14) Uani 0.463(5) 1 d D U P C 2
F1D F 0.5925(6) 0.4706(8) 0.3351(5) 0.0382(18) Uani 0.463(5) 1 d D U P C 2
F2D F 0.4604(2) 0.42242(14) 0.3787(2) 0.0546(12) Uani 0.463(5) 1 d D U P C 2
F3D F 0.4514(3) 0.4823(3) 0.29281(17) 0.0653(16) Uani 0.463(5) 1 d D U P C 2
C5A C 0.11401(12) 0.63925(10) 0.37537(7) 0.0285(3) Uani 1 1 d . . . . .
F4A F 0.10270(8) 0.56396(7) 0.40321(6) 0.0473(3) Uani 1 1 d . . . . .
F5A F 0.10860(8) 0.63503(9) 0.31961(5) 0.0487(3) Uani 1 1 d . . . . .
F6A F 0.02515(7) 0.69837(6) 0.39251(5) 0.0359(2) Uani 1 1 d . . . . .
C6A C 0.58561(11) 0.62685(9) 0.35700(6) 0.0221(3) Uani 1 1 d . . . . .
C7A C 0.66608(11) 0.59538(9) 0.39620(7) 0.0250(3) Uani 1 1 d . . . . .
C8A C 0.77553(12) 0.58918(11) 0.37545(8) 0.0336(4) Uani 1 1 d . . . . .
H8A H 0.8317 0.5659 0.4009 0.040 Uiso 1 1 calc R U . . .
C9A C 0.80349(13) 0.61621(12) 0.31870(9) 0.0387(4) Uani 1 1 d . . . . .
H9A H 0.8784 0.6103 0.3052 0.046 Uiso 1 1 calc R U . . .
C10A C 0.72267(14) 0.65178(12) 0.28177(8) 0.0376(4) Uani 1 1 d . . . . .
H10A H 0.7424 0.6725 0.2432 0.045 Uiso 1 1 calc R U . . .
C11A C 0.61192(13) 0.65814(11) 0.29980(7) 0.0297(3) Uani 1 1 d D . . . .
C12A C 0.14414(10) 0.79631(8) 0.41319(6) 0.0204(3) Uani 1 1 d . . . . .
C13A C 0.10861(12) 0.85481(10) 0.36533(7) 0.0280(3) Uani 1 1 d D . . . .
C14A C 0.02598(13) 0.93005(10) 0.37509(8) 0.0321(3) Uani 1 1 d . . . . .
H14A H -0.0002 0.9701 0.3431 0.039 Uiso 1 1 calc R U . . .
C15A C -0.01799(12) 0.94721(10) 0.42976(8) 0.0319(3) Uani 1 1 d . . . . .
H15A H -0.0735 0.9989 0.4353 0.038 Uiso 1 1 calc R U . . .
C16A C 0.01867(11) 0.88911(10) 0.47681(8) 0.0285(3) Uani 1 1 d . . . . .
H16A H -0.0119 0.9016 0.5145 0.034 Uiso 1 1 calc R U . . .
C17A C 0.09977(10) 0.81251(9) 0.46978(7) 0.0223(3) Uani 1 1 d . . . . .
C18A C 0.63613(12) 0.56814(10) 0.45920(7) 0.0296(3) Uani 1 1 d . . . . .
H18A H 0.5589 0.6019 0.4690 0.036 Uiso 1 1 calc R U . . .
C19A C 0.63834(17) 0.47345(12) 0.47035(9) 0.0418(4) Uani 1 1 d . . . . .
H19G H 0.7110 0.4385 0.4573 0.063 Uiso 1 1 calc R U . . .
H19H H 0.5825 0.4631 0.4493 0.063 Uiso 1 1 calc R U . . .
H19I H 0.6229 0.4578 0.5117 0.063 Uiso 1 1 calc R U . . .
C20A C 0.70848(18) 0.58885(13) 0.49964(9) 0.0444(4) Uani 1 1 d . . . . .
H20G H 0.6772 0.5808 0.5396 0.067 Uiso 1 1 calc R U . . .
H20H H 0.7116 0.6486 0.4897 0.067 Uiso 1 1 calc R U . . .
H20I H 0.7828 0.5504 0.4954 0.067 Uiso 1 1 calc R U . . .
C21A C 0.5263(6) 0.7078(4) 0.2586(2) 0.0401(13) Uani 0.612(9) 1 d D U P D 1
H21A H 0.4576 0.6901 0.2722 0.048 Uiso 0.612(9) 1 calc R U P D 1
C22A C 0.5561(4) 0.6881(5) 0.19561(17) 0.0685(17) Uani 0.612(9) 1 d D U P D 1
H22G H 0.5796 0.6258 0.1946 0.103 Uiso 0.612(9) 1 calc R U P D 1
H22H H 0.6159 0.7131 0.1784 0.103 Uiso 0.612(9) 1 calc R U P D 1
H22I H 0.4917 0.7129 0.1737 0.103 Uiso 0.612(9) 1 calc R U P D 1
C23A C 0.4980(4) 0.8049(3) 0.2604(3) 0.0602(13) Uani 0.612(9) 1 d D U P D 1
H23G H 0.4683 0.8182 0.2995 0.090 Uiso 0.612(9) 1 calc R U P D 1
H23H H 0.4431 0.8340 0.2333 0.090 Uiso 0.612(9) 1 calc R U P D 1
H23I H 0.5644 0.8246 0.2497 0.090 Uiso 0.612(9) 1 calc R U P D 1
C21C C 0.5217(9) 0.6912(6) 0.2585(4) 0.039(2) Uani 0.388(9) 1 d D U P D 2
H21C H 0.4483 0.6943 0.2802 0.047 Uiso 0.388(9) 1 calc R U P D 2
C22C C 0.5402(7) 0.6325(6) 0.2106(3) 0.065(2) Uani 0.388(9) 1 d D U P D 2
H22J H 0.5425 0.5738 0.2279 0.098 Uiso 0.388(9) 1 calc R U P D 2
H22K H 0.6100 0.6329 0.1878 0.098 Uiso 0.388(9) 1 calc R U P D 2
H22L H 0.4800 0.6535 0.1855 0.098 Uiso 0.388(9) 1 calc R U P D 2
C23C C 0.5281(9) 0.7806(6) 0.2324(5) 0.070(2) Uani 0.388(9) 1 d D U P D 2
H23J H 0.5207 0.8167 0.2633 0.105 Uiso 0.388(9) 1 calc R U P D 2
H23K H 0.4686 0.8060 0.2073 0.105 Uiso 0.388(9) 1 calc R U P D 2
H23L H 0.5990 0.7768 0.2099 0.105 Uiso 0.388(9) 1 calc R U P D 2
C24A C 0.13579(12) 0.74732(10) 0.52118(7) 0.0265(3) Uani 1 1 d . . . . .
H24A H 0.2162 0.7200 0.5135 0.032 Uiso 1 1 calc R U . . .
C25A C 0.07687(16) 0.67594(13) 0.52783(9) 0.0431(4) Uani 1 1 d . . . . .
H25D H -0.0027 0.7016 0.5298 0.065 Uiso 1 1 calc R U . . .
H25E H 0.0959 0.6377 0.5633 0.065 Uiso 1 1 calc R U . . .
H25F H 0.0998 0.6430 0.4947 0.065 Uiso 1 1 calc R U . . .
C26A C 0.11940(15) 0.78627(13) 0.57794(8) 0.0396(4) Uani 1 1 d . . . . .
H26D H 0.1525 0.8345 0.5729 0.059 Uiso 1 1 calc R U . . .
H26E H 0.1545 0.7425 0.6079 0.059 Uiso 1 1 calc R U . . .
H26F H 0.0407 0.8067 0.5894 0.059 Uiso 1 1 calc R U . . .
C27A C 0.1539(4) 0.8383(3) 0.30412(13) 0.0380(8) Uani 0.794(11) 1 d D U P E 1
H27A H 0.2076 0.7803 0.3046 0.046 Uiso 0.794(11) 1 calc R U P E 1
C28A C 0.0608(4) 0.8418(3) 0.26782(17) 0.0575(11) Uani 0.794(11) 1 d D U P E 1
H28D H 0.0246 0.7970 0.2841 0.086 Uiso 0.794(11) 1 calc R U P E 1
H28E H 0.0910 0.8324 0.2282 0.086 Uiso 0.794(11) 1 calc R U P E 1
H28F H 0.0074 0.8982 0.2679 0.086 Uiso 0.794(11) 1 calc R U P E 1
C29A C 0.2135(4) 0.9075(2) 0.27901(14) 0.0538(10) Uani 0.794(11) 1 d D U P E 1
H29D H 0.1609 0.9644 0.2780 0.081 Uiso 0.794(11) 1 calc R U P E 1
H29E H 0.2457 0.8971 0.2398 0.081 Uiso 0.794(11) 1 calc R U P E 1
H29F H 0.2718 0.9051 0.3032 0.081 Uiso 0.794(11) 1 calc R U P E 1
C27C C 0.1715(13) 0.8480(15) 0.3052(4) 0.042(3) Uani 0.206(11) 1 d D U P E 2
H27C H 0.2105 0.7854 0.3081 0.051 Uiso 0.206(11) 1 calc R U P E 2
C28C C 0.1091(16) 0.8582(12) 0.2515(7) 0.064(4) Uani 0.206(11) 1 d D U P E 2
H28G H 0.0800 0.8084 0.2523 0.097 Uiso 0.206(11) 1 calc R U P E 2
H28H H 0.1593 0.8620 0.2167 0.097 Uiso 0.206(11) 1 calc R U P E 2
H28I H 0.0483 0.9106 0.2512 0.097 Uiso 0.206(11) 1 calc R U P E 2
C29C C 0.2695(15) 0.8884(9) 0.2883(5) 0.051(3) Uani 0.206(11) 1 d D U P E 2
H29G H 0.2439 0.9505 0.2905 0.077 Uiso 0.206(11) 1 calc R U P E 2
H29H H 0.2999 0.8778 0.2489 0.077 Uiso 0.206(11) 1 calc R U P E 2
H29I H 0.3264 0.8625 0.3149 0.077 Uiso 0.206(11) 1 calc R U P E 2
C30A C 0.57595(10) 0.82495(9) 0.44830(6) 0.0203(3) Uani 1 1 d . . . . .
C31A C 0.62404(11) 0.84101(10) 0.49411(7) 0.0258(3) Uani 1 1 d . . . . .
H31A H 0.5808 0.8547 0.5291 0.031 Uiso 1 1 calc R U . . .
C32A C 0.73548(12) 0.83695(11) 0.48864(8) 0.0316(3) Uani 1 1 d . . . . .
H32A H 0.7682 0.8472 0.5201 0.038 Uiso 1 1 calc R U . . .
C33A C 0.79884(12) 0.81799(10) 0.43755(8) 0.0327(4) Uani 1 1 d . . . . .
H33A H 0.8747 0.8157 0.4339 0.039 Uiso 1 1 calc R U . . .
C34A C 0.75141(12) 0.80242(10) 0.39178(8) 0.0302(3) Uani 1 1 d . . . . .
H34A H 0.7948 0.7897 0.3567 0.036 Uiso 1 1 calc R U . . .
C35A C 0.64042(11) 0.80533(9) 0.39705(7) 0.0244(3) Uani 1 1 d . . . . .
H35A H 0.6084 0.7939 0.3657 0.029 Uiso 1 1 calc R U . . .
C36A C 0.38548(10) 0.84012(9) 0.52777(6) 0.0208(3) Uani 1 1 d . . . . .
C37A C 0.33827(11) 0.91827(9) 0.55034(6) 0.0236(3) Uani 1 1 d . . . . .
H37A H 0.3240 0.9705 0.5253 0.028 Uiso 1 1 calc R U . . .
C38A C 0.31224(12) 0.91974(11) 0.60937(7) 0.0291(3) Uani 1 1 d . . . . .
H38A H 0.2792 0.9729 0.6244 0.035 Uiso 1 1 calc R U . . .
C39A C 0.33423(13) 0.84396(12) 0.64637(7) 0.0325(3) Uani 1 1 d . . . . .
H39A H 0.3172 0.8453 0.6867 0.039 Uiso 1 1 calc R U . . .
C40A C 0.38127(14) 0.76599(11) 0.62438(7) 0.0337(3) Uani 1 1 d . . . . .
H40A H 0.3967 0.7141 0.6497 0.040 Uiso 1 1 calc R U . . .
C41A C 0.40573(12) 0.76398(10) 0.56527(7) 0.0277(3) Uani 1 1 d . . . . .
H41A H 0.4364 0.7105 0.5503 0.033 Uiso 1 1 calc R U . . .
C42A C 0.37440(10) 0.94275(8) 0.41702(6) 0.0193(2) Uani 1 1 d . . . . .
C43A C 0.44108(12) 0.99592(9) 0.39321(7) 0.0255(3) Uani 1 1 d . . . . .
H43A H 0.5182 0.9763 0.3955 0.031 Uiso 1 1 calc R U . . .
C44A C 0.39512(13) 1.07760(10) 0.36617(7) 0.0300(3) Uani 1 1 d . . . . .
H44A H 0.4411 1.1133 0.3498 0.036 Uiso 1 1 calc R U . . .
C45A C 0.28273(13) 1.10709(10) 0.36292(7) 0.0281(3) Uani 1 1 d . . . . .
H45A H 0.2516 1.1629 0.3444 0.034 Uiso 1 1 calc R U . . .
C46A C 0.21566(12) 1.05481(9) 0.38691(7) 0.0261(3) Uani 1 1 d . . . . .
H46A H 0.1385 1.0750 0.3849 0.031 Uiso 1 1 calc R U . . .
C47A C 0.26083(11) 0.97319(9) 0.41383(6) 0.0229(3) Uani 1 1 d . . . . .
H47A H 0.2144 0.9378 0.4302 0.027 Uiso 1 1 calc R U . . .

loop_
_atom_site_aniso_label
_atom_site_aniso_U_11
_atom_site_aniso_U_22
_atom_site_aniso_U_33
_atom_site_aniso_U_23
_atom_site_aniso_U_13
_atom_site_aniso_U_12
Cu1 0.01906(8) 0.03077(10) 0.01998(8) -0.00778(7) 0.00113(6) -0.00409(7)
P1 0.01681(15) 0.03093(19) 0.02356(17) -0.00829(14) 0.00188(12) -0.00589(13)
N1 0.0305(7) 0.0398(8) 0.0279(7) -0.0144(6) 0.0022(5) 0.0017(6)
N2 0.0210(5) 0.0253(6) 0.0220(6) -0.0064(5) -0.0027(4) -0.0015(4)
C1 0.0461(10) 0.0457(10) 0.0344(9) -0.0221(8) -0.0028(7) 0.0055(8)
C2 0.0469(10) 0.0458(10) 0.0329(9) -0.0205(8) -0.0132(7) 0.0014(8)
C3 0.0324(8) 0.0282(8) 0.0307(8) -0.0071(6) -0.0123(6) 0.0000(6)
C4 0.0628(14) 0.0865(18) 0.0560(14) -0.0489(13) -0.0076(11) 0.0087(12)
F1 0.080(5) 0.071(2) 0.079(4) -0.057(2) -0.031(3) 0.011(2)
F2 0.056(2) 0.119(5) 0.030(3) -0.039(3) 0.0048(16) 0.004(2)
F3 0.071(4) 0.107(4) 0.0292(19) -0.030(2) -0.002(2) 0.021(3)
F1B 0.069(5) 0.078(4) 0.069(5) -0.055(3) -0.013(4) 0.006(4)
F2B 0.055(3) 0.138(7) 0.064(6) -0.074(4) 0.006(3) 0.009(3)
F3B 0.079(6) 0.128(5) 0.043(3) -0.043(3) 0.020(3) -0.012(5)
F1C 0.106(7) 0.088(4) 0.087(5) -0.066(3) -0.016(5) -0.008(4)
F2C 0.106(5) 0.117(7) 0.029(5) -0.040(4) 0.011(4) -0.012(5)
F3C 0.109(5) 0.136(7) 0.061(5) -0.067(5) -0.006(4) -0.008(5)
C5 0.0369(9) 0.0367(9) 0.0487(11) -0.0130(8) -0.0224(8) -0.0023(7)
F4 0.0459(6) 0.0568(7) 0.0654(8) -0.0002(6) -0.0241(6) -0.0207(6)
F5 0.0566(7) 0.0609(8) 0.0550(7) -0.0201(6) -0.0336(6) -0.0074(6)
F6 0.0310(5) 0.0505(7) 0.0820(9) -0.0276(6) -0.0227(5) 0.0006(5)
C6 0.035(2) 0.041(2) 0.026(3) -0.0152(19) 0.0090(16) -0.0022(16)
C7 0.0363(17) 0.0358(17) 0.033(2) -0.0162(15) 0.0033(14) 0.0033(13)
C8 0.0382(18) 0.049(2) 0.042(3) -0.0147(18) 0.0043(16) 0.0085(15)
C9 0.034(2) 0.071(3) 0.048(3) -0.026(2) 0.0109(18) 0.0033(17)
C10 0.046(2) 0.068(2) 0.047(3) -0.024(2) 0.025(2) -0.0168(18)
C11 0.047(2) 0.055(2) 0.037(3) -0.009(2) 0.0224(19) -0.0031(19)
C18 0.045(2) 0.0306(16) 0.046(2) -0.0139(16) -0.0014(16) -0.0015(14)
C19 0.091(6) 0.025(3) 0.101(5) -0.016(3) 0.011(4) 0.006(3)
C20 0.054(3) 0.046(2) 0.052(2) -0.0086(17) 0.0172(19) -0.0140(18)
C21 0.068(3) 0.064(3) 0.049(3) -0.008(2) 0.028(2) -0.009(2)
C22 0.073(4) 0.086(4) 0.078(4) 0.003(3) 0.031(3) -0.011(3)
C23 0.152(6) 0.095(6) 0.048(3) 0.008(3) 0.001(4) -0.008(5)
C6B 0.022(3) 0.048(3) 0.025(4) -0.021(3) 0.003(2) 0.003(2)
C7B 0.033(2) 0.043(3) 0.042(3) -0.022(3) 0.009(2) -0.001(2)
C8B 0.037(3) 0.061(4) 0.047(4) -0.025(3) 0.002(3) 0.013(3)
C9B 0.027(2) 0.083(4) 0.040(4) -0.021(3) 0.002(2) -0.001(3)
C10B 0.031(2) 0.082(4) 0.031(3) -0.027(3) 0.012(2) -0.016(2)
C11B 0.035(3) 0.060(3) 0.024(3) -0.017(2) 0.011(2) -0.011(2)
C18B 0.046(3) 0.033(3) 0.072(4) -0.018(3) 0.007(3) -0.003(2)
C19B 0.074(6) 0.031(5) 0.073(6) -0.007(4) 0.002(5) 0.010(5)
C20B 0.087(6) 0.067(5) 0.080(6) -0.009(4) 0.039(5) -0.022(5)
C21B 0.047(3) 0.049(3) 0.042(4) -0.018(3) 0.029(3) -0.023(2)
C22B 0.073(5) 0.053(4) 0.053(4) -0.005(3) 0.024(4) -0.036(4)
C23B 0.064(4) 0.061(5) 0.067(6) 0.002(4) -0.010(4) -0.019(3)
C12 0.0149(6) 0.0274(7) 0.0271(7) -0.0079(5) -0.0030(5) -0.0037(5)
C13 0.0197(6) 0.0278(7) 0.0343(8) -0.0068(6) -0.0013(5) -0.0048(5)
C14 0.0195(6) 0.0331(8) 0.0471(10) -0.0151(7) 0.0023(6) -0.0025(6)
C15 0.0184(7) 0.0505(10) 0.0397(9) -0.0174(8) 0.0064(6) -0.0071(6)
C16 0.0202(6) 0.0473(10) 0.0308(8) -0.0045(7) 0.0010(6) -0.0111(6)
C17 0.0168(6) 0.0325(8) 0.0281(7) -0.0044(6) -0.0038(5) -0.0070(5)
C24 0.0250(7) 0.0328(8) 0.0318(8) 0.0006(6) -0.0063(6) -0.0076(6)
C25 0.0310(8) 0.0410(9) 0.0408(9) 0.0026(8) -0.0132(7) -0.0061(7)
C26 0.0363(9) 0.0396(10) 0.0656(13) 0.0080(9) -0.0109(9) -0.0158(8)
C27 0.0307(8) 0.0290(8) 0.0430(9) -0.0016(7) 0.0024(7) -0.0042(6)
C28 0.0644(14) 0.0739(16) 0.0442(12) 0.0130(11) -0.0147(10) -0.0283(12)
C29 0.0488(11) 0.0315(9) 0.0692(14) -0.0013(9) -0.0010(10) -0.0103(8)
C30 0.0188(6) 0.0373(8) 0.0303(8) -0.0115(6) 0.0013(5) -0.0071(6)
C31 0.0262(8) 0.0455(10) 0.0589(12) -0.0233(9) 0.0011(7) -0.0128(7)
C32 0.0256(8) 0.0715(15) 0.0773(15) -0.0331(12) 0.0016(9) -0.0214(9)
C33 0.0196(8) 0.0770(16) 0.0696(14) -0.0308(12) -0.0046(8) -0.0032(9)
C34 0.0297(9) 0.0515(12) 0.0685(14) -0.0190(10) -0.0100(9) 0.0050(8)
C35 0.0275(8) 0.0386(9) 0.0494(10) -0.0098(8) -0.0069(7) -0.0045(7)
C36 0.0250(7) 0.0328(8) 0.0329(8) -0.0047(6) 0.0033(6) -0.0035(6)
C37 0.0465(10) 0.0329(9) 0.0425(10) -0.0082(8) 0.0055(8) -0.0059(8)
C38 0.0676(15) 0.0326(10) 0.0717(16) -0.0133(10) 0.0109(12) -0.0084(10)
C39 0.0602(14) 0.0361(11) 0.0795(17) 0.0106(11) 0.0088(12) -0.0042(10)
C40 0.0485(11) 0.0489(12) 0.0507(12) 0.0130(10) 0.0040(9) -0.0024(9)
C41 0.0331(8) 0.0444(10) 0.0352(9) -0.0009(7) 0.0028(7) -0.0026(7)
C42 0.0244(7) 0.0309(7) 0.0249(7) -0.0089(6) 0.0016(5) -0.0134(6)
C43 0.0252(7) 0.0493(10) 0.0297(8) -0.0146(7) 0.0039(6) -0.0158(7)
C44 0.0363(9) 0.0582(12) 0.0352(9) -0.0202(8) 0.0137(7) -0.0255(8)
C45 0.0574(11) 0.0522(11) 0.0260(8) -0.0117(7) 0.0091(7) -0.0382(9)
C46 0.0512(10) 0.0406(9) 0.0258(8) -0.0017(7) -0.0061(7) -0.0279(8)
C47 0.0325(8) 0.0338(8) 0.0289(8) -0.0045(6) -0.0034(6) -0.0164(6)
Cu1A 0.01446(7) 0.01579(8) 0.02277(8) -0.00663(6) -0.00207(6) -0.00302(5)
P1A 0.01330(14) 0.01744(15) 0.02424(16) -0.00767(12) -0.00105(11) -0.00365(11)
N1A 0.0147(5) 0.0193(5) 0.0250(6) -0.0086(4) -0.0022(4) -0.0021(4)
N2A 0.0139(5) 0.0175(5) 0.0238(6) -0.0058(4) -0.0025(4) -0.0018(4)
C1A 0.0185(6) 0.0192(6) 0.0284(7) -0.0103(5) -0.0034(5) -0.0010(5)
C2A 0.0188(6) 0.0182(6) 0.0295(7) -0.0086(5) -0.0048(5) -0.0042(5)
C3A 0.0172(6) 0.0182(6) 0.0243(6) -0.0049(5) -0.0043(5) -0.0035(5)
C4A 0.0217(17) 0.028(2) 0.050(3) -0.024(2) 0.001(2) -0.0081(15)
F1A 0.0211(19) 0.0218(18) 0.051(2) -0.0187(15) -0.0053(15) 0.0039(13)
F2A 0.0233(9) 0.0274(12) 0.096(3) -0.0362(16) 0.0107(13) -0.0103(8)
F3A 0.0640(17) 0.0547(15) 0.0371(12) -0.0294(11) 0.0005(11) -0.0009(12)
C4D 0.018(2) 0.027(3) 0.049(3) -0.020(2) -0.001(2) -0.0009(17)
F1D 0.016(2) 0.038(3) 0.064(4) -0.032(2) 0.0114(18) -0.0078(19)
F2D 0.0370(13) 0.0145(10) 0.102(3) -0.0084(14) 0.0212(16) -0.0017(9)
F3D 0.0507(18) 0.077(3) 0.070(2) -0.058(2) -0.0191(18) 0.0116(19)
C5A 0.0183(6) 0.0249(7) 0.0450(9) -0.0158(6) -0.0035(6) -0.0039(5)
F4A 0.0269(5) 0.0283(5) 0.0904(9) -0.0105(5) -0.0004(5) -0.0138(4)
F5A 0.0293(5) 0.0735(8) 0.0510(7) -0.0319(6) -0.0119(4) -0.0100(5)
F6A 0.0146(4) 0.0320(5) 0.0645(7) -0.0233(5) -0.0031(4) -0.0031(3)
C6A 0.0170(6) 0.0205(6) 0.0299(7) -0.0125(5) 0.0004(5) -0.0031(5)
C7A 0.0179(6) 0.0201(6) 0.0376(8) -0.0112(6) -0.0036(5) -0.0015(5)
C8A 0.0174(6) 0.0300(8) 0.0546(10) -0.0163(7) -0.0048(6) -0.0019(6)
C9A 0.0198(7) 0.0400(9) 0.0588(11) -0.0234(8) 0.0101(7) -0.0092(6)
C10A 0.0312(8) 0.0457(10) 0.0385(9) -0.0184(8) 0.0122(7) -0.0144(7)
C11A 0.0259(7) 0.0355(8) 0.0295(8) -0.0138(6) 0.0022(6) -0.0078(6)
C12A 0.0136(5) 0.0170(6) 0.0316(7) -0.0081(5) -0.0042(5) -0.0022(4)
C13A 0.0276(7) 0.0212(7) 0.0358(8) -0.0075(6) -0.0124(6) -0.0015(5)
C14A 0.0265(7) 0.0214(7) 0.0496(10) -0.0060(7) -0.0176(7) -0.0014(6)
C15A 0.0176(6) 0.0198(7) 0.0600(11) -0.0143(7) -0.0063(6) -0.0017(5)
C16A 0.0162(6) 0.0254(7) 0.0468(9) -0.0159(6) 0.0040(6) -0.0074(5)
C17A 0.0140(5) 0.0215(6) 0.0341(7) -0.0099(5) 0.0010(5) -0.0071(5)
C18A 0.0243(7) 0.0281(7) 0.0351(8) -0.0045(6) -0.0101(6) -0.0011(6)
C19A 0.0470(10) 0.0354(9) 0.0456(10) -0.0019(8) -0.0078(8) -0.0148(8)
C20A 0.0555(11) 0.0367(9) 0.0464(11) -0.0027(8) -0.0246(9) -0.0136(8)
C21A 0.038(2) 0.062(3) 0.025(2) -0.0040(18) -0.0016(15) -0.022(2)
C22A 0.067(3) 0.112(5) 0.0289(18) -0.015(2) -0.0032(16) -0.024(3)
C23A 0.054(2) 0.060(3) 0.059(3) 0.011(2) -0.020(2) -0.0049(19)
C21C 0.035(3) 0.054(4) 0.030(3) 0.001(3) -0.006(2) -0.015(3)
C22C 0.081(5) 0.076(5) 0.048(4) -0.012(3) -0.027(3) -0.025(4)
C23C 0.086(5) 0.059(4) 0.064(5) 0.013(4) -0.029(4) -0.019(4)
C24A 0.0213(6) 0.0287(7) 0.0300(7) -0.0065(6) 0.0046(5) -0.0087(5)
C25A 0.0442(10) 0.0455(10) 0.0449(10) 0.0062(8) -0.0005(8) -0.0275(8)
C26A 0.0350(9) 0.0475(10) 0.0326(9) -0.0134(8) 0.0044(7) -0.0040(7)
C27A 0.0579(18) 0.0248(17) 0.0265(12) -0.0059(9) -0.0146(11) 0.0027(12)
C28A 0.074(3) 0.0541(18) 0.0398(18) -0.0124(14) -0.0289(17) 0.0033(16)
C29A 0.068(3) 0.0511(17) 0.0309(14) 0.0005(12) 0.0095(14) -0.0070(16)
C27C 0.072(5) 0.019(4) 0.041(5) -0.005(3) -0.039(4) -0.006(4)
C28C 0.075(7) 0.067(7) 0.049(6) -0.022(5) -0.030(5) 0.003(6)
C29C 0.076(7) 0.039(5) 0.037(5) -0.015(4) -0.005(5) -0.008(5)
C30A 0.0140(5) 0.0178(6) 0.0303(7) -0.0074(5) -0.0015(5) -0.0043(4)
C31A 0.0195(6) 0.0254(7) 0.0346(8) -0.0134(6) -0.0041(5) -0.0039(5)
C32A 0.0202(6) 0.0327(8) 0.0466(9) -0.0173(7) -0.0082(6) -0.0063(6)
C33A 0.0159(6) 0.0269(7) 0.0588(11) -0.0183(7) -0.0004(6) -0.0062(5)
C34A 0.0198(6) 0.0292(7) 0.0440(9) -0.0155(7) 0.0070(6) -0.0087(6)
C35A 0.0189(6) 0.0242(7) 0.0327(7) -0.0108(6) 0.0006(5) -0.0072(5)
C36A 0.0159(5) 0.0220(6) 0.0253(7) -0.0076(5) -0.0006(5) -0.0043(5)
C37A 0.0210(6) 0.0226(7) 0.0279(7) -0.0078(5) -0.0004(5) -0.0052(5)
C38A 0.0255(7) 0.0321(8) 0.0306(8) -0.0138(6) 0.0013(6) -0.0061(6)
C39A 0.0293(7) 0.0437(9) 0.0244(7) -0.0075(7) 0.0010(6) -0.0091(7)
C40A 0.0341(8) 0.0333(8) 0.0295(8) 0.0009(6) -0.0015(6) -0.0049(6)
C41A 0.0257(7) 0.0233(7) 0.0317(8) -0.0054(6) -0.0004(6) -0.0024(5)
C42A 0.0181(6) 0.0178(6) 0.0237(6) -0.0066(5) -0.0031(5) -0.0047(5)
C43A 0.0197(6) 0.0242(7) 0.0348(8) -0.0042(6) -0.0035(5) -0.0084(5)
C44A 0.0295(7) 0.0251(7) 0.0387(9) 0.0000(6) -0.0052(6) -0.0133(6)
C45A 0.0321(7) 0.0209(7) 0.0331(8) -0.0020(6) -0.0102(6) -0.0074(6)
C46A 0.0221(6) 0.0223(7) 0.0343(8) -0.0054(6) -0.0072(5) -0.0034(5)
C47A 0.0180(6) 0.0207(6) 0.0309(7) -0.0040(5) -0.0031(5) -0.0058(5)

loop_
_atom_type_symbol
_atom_type_description
_atom_type_scat_dispersion_real
_atom_type_scat_dispersion_imag
_atom_type_scat_source
C C 0.0033 0.0016 'International Tables Vol C Tables 4.2.6.8 and 6.1.1.4'
H H 0.0000 0.0000 'International Tables Vol C Tables 4.2.6.8 and 6.1.1.4'
N N 0.0061 0.0033 'International Tables Vol C Tables 4.2.6.8 and 6.1.1.4'
F F 0.0171 0.0103 'International Tables Vol C Tables 4.2.6.8 and 6.1.1.4'
P P 0.1023 0.0942 'International Tables Vol C Tables 4.2.6.8 and 6.1.1.4'
Cu Cu 0.3201 1.2651 'International Tables Vol C Tables 4.2.6.8 and 6.1.1.4'

loop_
_geom_angle_atom_site_label_1
_geom_angle_atom_site_label_2
_geom_angle_atom_site_label_3
_geom_angle
N1 Cu1 N2 98.62(6)
N1 Cu1 P1 131.22(5)
N2 Cu1 P1 129.98(4)
C36 P1 C30 102.41(8)
C36 P1 C42 102.75(7)
C30 P1 C42 101.89(7)
C36 P1 Cu1 112.85(6)
C30 P1 Cu1 116.35(5)
C42 P1 Cu1 118.44(5)
C1 N1 C6 118.1(6)
C1 N1 C6B 125.9(9)
C1 N1 Cu1 119.24(12)
C6 N1 Cu1 122.4(6)
C6B N1 Cu1 114.6(9)
C3 N2 C12 122.26(13)
C3 N2 Cu1 120.31(10)
C12 N2 Cu1 117.01(9)
N1 C1 C2 127.07(16)
N1 C1 C4 122.16(18)
C2 C1 C4 110.74(17)
C3 C2 C1 128.03(16)
N2 C3 C2 125.36(16)
N2 C3 C5 120.75(15)
C2 C3 C5 113.77(15)
F3B C4 F1B 104.1(8)
F1 C4 F2 108.0(5)
F2C C4 F1C 108.8(7)
F3B C4 F2B 111.1(6)
F1B C4 F2B 100.8(6)
F2C C4 F3C 110.1(6)
F1C C4 F3C 97.6(6)
F1 C4 F3 109.6(5)
F2 C4 F3 104.1(4)
F2C C4 C1 119.3(7)
F1 C4 C1 111.7(5)
F3B C4 C1 113.8(8)
F1B C4 C1 112.9(7)
F2 C4 C1 115.1(4)
F1C C4 C1 106.0(6)
F2B C4 C1 113.1(5)
F3C C4 C1 112.7(4)
F3 C4 C1 108.1(4)
F6 C5 F4 105.50(17)
F6 C5 F5 106.19(14)
F4 C5 F5 106.10(15)
F6 C5 C3 114.75(15)
F4 C5 C3 111.11(14)
F5 C5 C3 112.56(16)
C11 C6 C7 122.8(4)
C11 C6 N1 118.4(4)
C7 C6 N1 118.7(4)
C6 C7 C8 117.9(4)
C6 C7 C18 121.4(4)
C8 C7 C18 120.6(4)
C9 C8 C7 120.6(4)
C10 C9 C8 120.2(5)
C9 C10 C11 122.4(5)
C6 C11 C10 116.0(4)
C6 C11 C21 119.3(5)
C10 C11 C21 124.1(5)
C7 C18 C20 109.4(4)
C7 C18 C19 112.6(6)
C20 C18 C19 109.8(5)
C23 C21 C11 112.8(5)
C23 C21 C22 108.6(5)
C11 C21 C22 114.2(6)
C11B C6B C7B 119.5(6)
C11B C6B N1 119.9(6)
C7B C6B N1 120.6(6)
C8B C7B C6B 117.1(6)
C8B C7B C18B 119.4(7)
C6B C7B C18B 123.5(7)
C9B C8B C7B 122.7(7)
C10B C9B C8B 120.4(7)
C9B C10B C11B 119.9(7)
C6B C11B C10B 120.3(6)
C6B C11B C21B 124.0(7)
C10B C11B C21B 115.2(6)
C7B C18B C20B 111.4(7)
C7B C18B C19B 113.4(8)
C20B C18B C19B 111.6(8)
C23B C21B C11B 113.5(7)
C23B C21B C22B 109.3(6)
C11B C21B C22B 108.9(7)
C17 C12 C13 121.34(13)
C17 C12 N2 119.83(13)
C13 C12 N2 118.58(13)
C14 C13 C12 117.61(15)
C14 C13 C27 120.28(14)
C12 C13 C27 122.09(14)
C15 C14 C13 121.95(16)
C14 C15 C16 119.65(15)
C15 C16 C17 121.23(16)
C16 C17 C12 118.18(14)
C16 C17 C24 119.27(14)
C12 C17 C24 122.39(13)
C17 C24 C26 113.59(14)
C17 C24 C25 109.32(14)
C26 C24 C25 109.19(15)
C13 C27 C28 112.93(16)
C13 C27 C29 112.45(16)
C28 C27 C29 109.73(17)
C35 C30 C31 119.12(15)
C35 C30 P1 118.20(12)
C31 C30 P1 122.64(13)
C32 C31 C30 119.88(19)
C33 C32 C31 120.61(19)
C32 C33 C34 120.28(17)
C33 C34 C35 120.0(2)
C30 C35 C34 120.15(18)
C37 C36 C41 119.12(17)
C37 C36 P1 122.93(14)
C41 C36 P1 117.80(14)
C38 C37 C36 119.7(2)
C39 C38 C37 120.4(2)
C40 C39 C38 120.2(2)
C39 C40 C41 120.1(2)
C40 C41 C36 120.5(2)
C43 C42 C47 119.28(14)
C43 C42 P1 118.42(12)
C47 C42 P1 122.28(11)
C44 C43 C42 120.00(16)
C45 C44 C43 120.25(17)
C46 C45 C44 120.07(16)
C45 C46 C47 120.13(17)
C46 C47 C42 120.26(15)
N1A Cu1A N2A 98.35(5)
N1A Cu1A P1A 131.94(3)
N2A Cu1A P1A 129.71(3)
C30A P1A C36A 102.28(6)
C30A P1A C42A 102.30(6)
C36A P1A C42A 104.00(6)
C30A P1A Cu1A 116.86(4)
C36A P1A Cu1A 115.35(5)
C42A P1A Cu1A 114.21(4)
C1A N1A C6A 120.76(11)
C1A N1A Cu1A 119.62(9)
C6A N1A Cu1A 118.99(9)
C3A N2A C12A 123.14(11)
C3A N2A Cu1A 119.97(9)
C12A N2A Cu1A 116.08(8)
N1A C1A C2A 126.98(12)
N1A C1A C4D 125.6(3)
C2A C1A C4D 107.1(3)
N1A C1A C4A 118.5(2)
C2A C1A C4A 114.0(2)
C1A C2A C3A 127.81(13)
N2A C3A C2A 126.09(12)
N2A C3A C5A 123.75(12)
C2A C3A C5A 110.15(12)
F1A C4A F2A 106.5(6)
F1A C4A F3A 107.1(6)
F2A C4A F3A 105.5(4)
F1A C4A C1A 114.1(6)
F2A C4A C1A 109.7(4)
F3A C4A C1A 113.4(5)
F3D C4D F1D 105.1(8)
F3D C4D F2D 105.6(5)
F1D C4D F2D 107.2(7)
F3D C4D C1A 109.3(5)
F1D C4D C1A 115.2(7)
F2D C4D C1A 113.7(5)
F6A C5A F5A 107.09(13)
F6A C5A F4A 105.86(13)
F5A C5A F4A 106.01(13)
F6A C5A C3A 115.81(12)
F5A C5A C3A 110.93(13)
F4A C5A C3A 110.57(12)
C7A C6A C11A 121.47(13)
C7A C6A N1A 119.59(13)
C11A C6A N1A 118.83(13)
C8A C7A C6A 117.94(15)
C8A C7A C18A 120.68(14)
C6A C7A C18A 121.38(13)
C9A C8A C7A 121.24(16)
C10A C9A C8A 119.91(15)
C9A C10A C11A 121.37(17)
C10A C11A C6A 117.85(15)
C10A C11A C21A 118.0(3)
C6A C11A C21A 123.7(3)
C10A C11A C21C 122.3(5)
C6A C11A C21C 119.6(5)
C13A C12A C17A 121.51(13)
C13A C12A N2A 119.59(13)
C17A C12A N2A 118.65(12)
C12A C13A C14A 117.91(15)
C12A C13A C27A 122.5(2)
C14A C13A C27A 119.6(2)
C12A C13A C27C 122.1(8)
C14A C13A C27C 118.9(9)
C15A C14A C13A 121.51(15)
C14A C15A C16A 119.98(14)
C15A C16A C17A 121.15(15)
C16A C17A C12A 117.93(14)
C16A C17A C24A 120.90(14)
C12A C17A C24A 121.12(12)
C7A C18A C19A 112.18(14)
C7A C18A C20A 112.58(14)
C19A C18A C20A 110.28(14)
C11A C21A C23A 112.4(4)
C11A C21A C22A 114.5(5)
C23A C21A C22A 109.4(5)
C23C C21C C11A 106.5(7)
C23C C21C C22C 109.8(8)
C11A C21C C22C 110.8(6)
C17A C24A C26A 113.91(13)
C17A C24A C25A 110.85(13)
C26A C24A C25A 109.44(14)
C13A C27A C28A 110.3(3)
C13A C27A C29A 107.9(3)
C28A C27A C29A 110.7(3)
C28C C27C C13A 120.3(12)
C28C C27C C29C 108.4(9)
C13A C27C C29C 120.4(10)
C31A C30A C35A 119.36(12)
C31A C30A P1A 122.58(11)
C35A C30A P1A 118.00(10)
C32A C31A C30A 120.03(14)
C33A C32A C31A 120.31(15)
C34A C33A C32A 119.92(13)
C33A C34A C35A 120.20(14)
C34A C35A C30A 120.17(14)
C41A C36A C37A 119.14(13)
C41A C36A P1A 118.00(11)
C37A C36A P1A 122.78(11)
C38A C37A C36A 120.17(14)
C39A C38A C37A 120.30(14)
C38A C39A C40A 119.96(15)
C39A C40A C41A 119.99(15)
C40A C41A C36A 120.42(14)
C43A C42A C47A 119.00(13)
C43A C42A P1A 122.79(10)
C47A C42A P1A 118.19(10)
C44A C43A C42A 120.31(13)
C45A C44A C43A 120.35(14)
C44A C45A C46A 119.71(14)
C47A C46A C45A 120.32(13)
C46A C47A C42A 120.31(13)

loop_
_geom_bond_atom_site_label_1
_geom_bond_atom_site_label_2
_geom_bond_distance
Cu1 N1 1.9793(13)
Cu1 N2 1.9794(12)
Cu1 P1 2.1922(4)
P1 C36 1.8205(17)
P1 C30 1.8253(15)
P1 C42 1.8304(15)
N1 C1 1.307(2)
N1 C6 1.434(5)
N1 C6B 1.468(6)
N2 C3 1.321(2)
N2 C12 1.4391(17)
C1 C2 1.404(3)
C1 C4 1.548(3)
C2 C3 1.400(2)
C3 C5 1.536(2)
C4 F2C 1.299(6)
C4 F1 1.311(5)
C4 F3B 1.331(6)
C4 F1B 1.348(6)
C4 F2 1.354(5)
C4 F1C 1.358(6)
C4 F2B 1.362(6)
C4 F3C 1.363(6)
C4 F3 1.368(5)
C5 F6 1.334(2)
C5 F4 1.338(2)
C5 F5 1.341(2)
C6 C11 1.391(5)
C6 C7 1.392(5)
C7 C8 1.398(5)
C7 C18 1.513(5)
C8 C9 1.367(5)
C9 C10 1.360(5)
C10 C11 1.404(5)
C11 C21 1.515(5)
C18 C20 1.529(5)
C18 C19 1.560(7)
C21 C23 1.512(6)
C21 C22 1.520(7)
C6B C11B 1.395(6)
C6B C7B 1.410(7)
C7B C8B 1.405(6)
C7B C18B 1.521(6)
C8B C9B 1.361(7)
C9B C10B 1.345(7)
C10B C11B 1.409(6)
C11B C21B 1.511(7)
C18B C20B 1.521(8)
C18B C19B 1.558(8)
C21B C23B 1.510(8)
C21B C22B 1.532(8)
C12 C17 1.404(2)
C12 C13 1.410(2)
C13 C14 1.397(2)
C13 C27 1.521(2)
C14 C15 1.376(3)
C15 C16 1.381(3)
C16 C17 1.400(2)
C17 C24 1.517(2)
C24 C26 1.531(2)
C24 C25 1.532(2)
C27 C28 1.521(3)
C27 C29 1.525(3)
C30 C35 1.391(2)
C30 C31 1.393(2)
C31 C32 1.388(3)
C32 C33 1.369(3)
C33 C34 1.374(3)
C34 C35 1.394(2)
C36 C37 1.396(3)
C36 C41 1.397(2)
C37 C38 1.388(3)
C38 C39 1.382(4)
C39 C40 1.378(4)
C40 C41 1.379(3)
C42 C43 1.395(2)
C42 C47 1.395(2)
C43 C44 1.392(2)
C44 C45 1.387(3)
C45 C46 1.379(3)
C46 C47 1.393(2)
Cu1A N1A 1.9819(11)
Cu1A N2A 1.9933(11)
Cu1A P1A 2.1971(4)
P1A C30A 1.8272(13)
P1A C36A 1.8307(14)
P1A C42A 1.8309(14)
N1A C1A 1.3190(18)
N1A C6A 1.4411(17)
N2A C3A 1.3211(17)
N2A C12A 1.4373(16)
C1A C2A 1.3993(18)
C1A C4D 1.552(8)
C1A C4A 1.555(7)
C2A C3A 1.4028(18)
C3A C5A 1.5411(19)
C4A F1A 1.323(6)
C4A F2A 1.325(6)
C4A F3A 1.342(5)
C4D F3D 1.328(7)
C4D F1D 1.330(6)
C4D F2D 1.330(6)
C5A F6A 1.3267(16)
C5A F5A 1.336(2)
C5A F4A 1.344(2)
C6A C7A 1.403(2)
C6A C11A 1.404(2)
C7A C8A 1.399(2)
C7A C18A 1.519(2)
C8A C9A 1.381(3)
C9A C10A 1.376(3)
C10A C11A 1.401(2)
C11A C21A 1.526(5)
C11A C21C 1.527(7)
C12A C13A 1.400(2)
C12A C17A 1.412(2)
C13A C14A 1.401(2)
C13A C27A 1.517(3)
C13A C27C 1.540(9)
C14A C15A 1.373(3)
C15A C16A 1.386(2)
C16A C17A 1.3963(19)
C17A C24A 1.517(2)
C18A C19A 1.523(2)
C18A C20A 1.535(2)
C21A C23A 1.529(6)
C21A C22A 1.541(6)
C21C C23C 1.520(9)
C21C C22C 1.538(7)
C24A C26A 1.528(2)
C24A C25A 1.535(2)
C27A C28A 1.529(4)
C27A C29A 1.543(5)
C27C C28C 1.540(9)
C27C C29C 1.554(9)
C30A C31A 1.394(2)
C30A C35A 1.3963(19)
C31A C32A 1.393(2)
C32A C33A 1.385(2)
C33A C34A 1.385(2)
C34A C35A 1.3915(19)
C36A C41A 1.397(2)
C36A C37A 1.3990(19)
C37A C38A 1.390(2)
C38A C39A 1.387(2)
C39A C40A 1.390(2)
C40A C41A 1.391(2)
C42A C43A 1.3945(19)
C42A C47A 1.3988(18)
C43A C44A 1.391(2)
C44A C45A 1.384(2)
C45A C46A 1.389(2)
C46A C47A 1.387(2)

loop_
_geom_torsion_atom_site_label_1
_geom_torsion_atom_site_label_2
_geom_torsion_atom_site_label_3
_geom_torsion_atom_site_label_4
_geom_torsion
C6 N1 C1 C2 166.4(3)
C6B N1 C1 C2 165.3(5)
Cu1 N1 C1 C2 -7.8(3)
C6 N1 C1 C4 -11.8(4)
C6B N1 C1 C4 -12.9(6)
Cu1 N1 C1 C4 173.97(17)
N1 C1 C2 C3 -4.0(4)
C4 C1 C2 C3 174.4(2)
C12 N2 C3 C2 -177.51(16)
Cu1 N2 C3 C2 -5.2(2)
C12 N2 C3 C5 -1.8(2)
Cu1 N2 C3 C5 170.54(12)
C1 C2 C3 N2 11.7(3)
C1 C2 C3 C5 -164.3(2)
N1 C1 C4 F2C -39.9(7)
C2 C1 C4 F2C 141.7(7)
N1 C1 C4 F1 108.5(4)
C2 C1 C4 F1 -69.9(4)
N1 C1 C4 F3B -112.8(7)
C2 C1 C4 F3B 68.7(7)
N1 C1 C4 F1B 128.8(5)
C2 C1 C4 F1B -49.7(6)
N1 C1 C4 F2 -15.0(5)
C2 C1 C4 F2 166.5(4)
N1 C1 C4 F1C 83.2(6)
C2 C1 C4 F1C -95.3(6)
N1 C1 C4 F2B 15.2(6)
C2 C1 C4 F2B -163.3(6)
N1 C1 C4 F3C -171.2(7)
C2 C1 C4 F3C 10.3(7)
N1 C1 C4 F3 -130.9(5)
C2 C1 C4 F3 50.7(5)
N2 C3 C5 F6 41.2(2)
C2 C3 C5 F6 -142.59(18)
N2 C3 C5 F4 -78.4(2)
C2 C3 C5 F4 97.85(19)
N2 C3 C5 F5 162.80(15)
C2 C3 C5 F5 -21.0(2)
C1 N1 C6 C11 106.6(10)
Cu1 N1 C6 C11 -79.4(11)
C1 N1 C6 C7 -77.1(11)
Cu1 N1 C6 C7 96.9(10)
C11 C6 C7 C8 -0.5(14)
N1 C6 C7 C8 -176.6(8)
C11 C6 C7 C18 177.8(9)
N1 C6 C7 C18 1.7(14)
C6 C7 C8 C9 -0.9(9)
C18 C7 C8 C9 -179.2(5)
C7 C8 C9 C10 0.4(8)
C8 C9 C10 C11 1.5(10)
C7 C6 C11 C10 2.2(15)
N1 C6 C11 C10 178.3(9)
C7 C6 C11 C21 173.8(10)
N1 C6 C11 C21 -10.0(15)
C9 C10 C11 C6 -2.7(12)
C9 C10 C11 C21 -173.9(7)
C6 C7 C18 C20 -85.3(8)
C8 C7 C18 C20 92.9(6)
C6 C7 C18 C19 152.4(10)
C8 C7 C18 C19 -29.4(9)
C6 C11 C21 C23 -99.0(10)
C10 C11 C21 C23 71.9(11)
C6 C11 C21 C22 136.4(9)
C10 C11 C21 C22 -52.7(10)
C1 N1 C6B C11B 102.8(16)
Cu1 N1 C6B C11B -83.8(17)
C1 N1 C6B C7B -79.1(19)
Cu1 N1 C6B C7B 94.3(16)
C11B C6B C7B C8B -4(2)
N1 C6B C7B C8B 177.8(14)
C11B C6B C7B C18B 172.8(13)
N1 C6B C7B C18B -5(2)
C6B C7B C8B C9B 1.2(16)
C18B C7B C8B C9B -175.9(8)
C7B C8B C9B C10B 2.8(15)
C8B C9B C10B C11B -3.6(16)
C7B C6B C11B C10B 3(2)
N1 C6B C11B C10B -178.6(15)
C7B C6B C11B C21B -168.0(14)
N1 C6B C11B C21B 10(2)
C9B C10B C11B C6B 1(2)
C9B C10B C11B C21B 172.6(10)
C8B C7B C18B C20B 67.0(10)
C6B C7B C18B C20B -109.9(14)
C8B C7B C18B C19B -59.9(15)
C6B C7B C18B C19B 123.3(17)
C6B C11B C21B C23B -96.7(16)
C10B C11B C21B C23B 91.6(12)
C6B C11B C21B C22B 141.3(15)
C10B C11B C21B C22B -30.4(13)
C3 N2 C12 C17 85.94(18)
Cu1 N2 C12 C17 -86.62(14)
C3 N2 C12 C13 -99.73(18)
Cu1 N2 C12 C13 87.72(14)
C17 C12 C13 C14 -2.3(2)
N2 C12 C13 C14 -176.54(13)
C17 C12 C13 C27 176.03(14)
N2 C12 C13 C27 1.8(2)
C12 C13 C14 C15 1.0(2)
C27 C13 C14 C15 -177.32(16)
C13 C14 C15 C16 0.5(3)
C14 C15 C16 C17 -0.8(2)
C15 C16 C17 C12 -0.5(2)
C15 C16 C17 C24 175.05(14)
C13 C12 C17 C16 2.0(2)
N2 C12 C17 C16 176.20(13)
C13 C12 C17 C24 -173.34(14)
N2 C12 C17 C24 0.8(2)
C16 C17 C24 C26 48.5(2)
C12 C17 C24 C26 -136.21(16)
C16 C17 C24 C25 -73.74(18)
C12 C17 C24 C25 101.57(17)
C14 C13 C27 C28 -91.3(2)
C12 C13 C27 C28 90.5(2)
C14 C13 C27 C29 33.6(2)
C12 C13 C27 C29 -144.68(16)
C36 P1 C30 C35 -164.01(14)
C42 P1 C30 C35 89.89(15)
Cu1 P1 C30 C35 -40.46(15)
C36 P1 C30 C31 18.39(17)
C42 P1 C30 C31 -87.71(16)
Cu1 P1 C30 C31 141.95(14)
C35 C30 C31 C32 -0.7(3)
P1 C30 C31 C32 176.83(16)
C30 C31 C32 C33 0.4(3)
C31 C32 C33 C34 -0.1(4)
C32 C33 C34 C35 0.3(4)
C31 C30 C35 C34 0.9(3)
P1 C30 C35 C34 -176.79(16)
C33 C34 C35 C30 -0.7(3)
C30 P1 C36 C37 -83.51(16)
C42 P1 C36 C37 21.93(16)
Cu1 P1 C36 C37 150.63(14)
C30 P1 C36 C41 92.03(14)
C42 P1 C36 C41 -162.54(13)
Cu1 P1 C36 C41 -33.84(14)
C41 C36 C37 C38 -0.7(3)
P1 C36 C37 C38 174.83(17)
C36 C37 C38 C39 -0.7(3)
C37 C38 C39 C40 1.5(4)
C38 C39 C40 C41 -0.9(4)
C39 C40 C41 C36 -0.5(3)
C37 C36 C41 C40 1.3(3)
P1 C36 C41 C40 -174.45(15)
C36 P1 C42 C43 66.14(14)
C30 P1 C42 C43 171.97(13)
Cu1 P1 C42 C43 -58.99(14)
C36 P1 C42 C47 -112.34(14)
C30 P1 C42 C47 -6.51(15)
Cu1 P1 C42 C47 122.53(12)
C47 C42 C43 C44 1.3(3)
P1 C42 C43 C44 -177.20(14)
C42 C43 C44 C45 -0.7(3)
C43 C44 C45 C46 -0.5(3)
C44 C45 C46 C47 1.1(3)
C45 C46 C47 C42 -0.5(2)
C43 C42 C47 C46 -0.7(2)
P1 C42 C47 C46 177.74(12)
C6A N1A C1A C2A -167.64(14)
Cu1A N1A C1A C2A 3.1(2)
C6A N1A C1A C4D 19.8(4)
Cu1A N1A C1A C4D -169.4(3)
C6A N1A C1A C4A 2.8(3)
Cu1A N1A C1A C4A 173.6(3)
N1A C1A C2A C3A 8.0(3)
C4D C1A C2A C3A -178.4(3)
C4A C1A C2A C3A -162.8(3)
C12A N2A C3A C2A 170.88(14)
Cu1A N2A C3A C2A 1.6(2)
C12A N2A C3A C5A -8.0(2)
Cu1A N2A C3A C5A -177.29(11)
C1A C2A C3A N2A -10.8(3)
C1A C2A C3A C5A 168.24(15)
N1A C1A C4A F1A 40.3(7)
C2A C1A C4A F1A -148.0(5)
N1A C1A C4A F2A 159.7(3)
C2A C1A C4A F2A -28.6(5)
N1A C1A C4A F3A -82.7(4)
C2A C1A C4A F3A 89.0(4)
N1A C1A C4D F3D -124.1(4)
C2A C1A C4D F3D 62.2(5)
N1A C1A C4D F1D -6.0(9)
C2A C1A C4D F1D -179.8(7)
N1A C1A C4D F2D 118.3(4)
C2A C1A C4D F2D -55.5(5)
N2A C3A C5A F6A -5.5(2)
C2A C3A C5A F6A 175.51(14)
N2A C3A C5A F5A 116.84(15)
C2A C3A C5A F5A -62.19(17)
N2A C3A C5A F4A -125.85(15)
C2A C3A C5A F4A 55.12(17)
C1A N1A C6A C7A -105.49(16)
Cu1A N1A C6A C7A 83.67(14)
C1A N1A C6A C11A 78.33(18)
Cu1A N1A C6A C11A -92.51(14)
C11A C6A C7A C8A -5.3(2)
N1A C6A C7A C8A 178.59(13)
C11A C6A C7A C18A 175.11(14)
N1A C6A C7A C18A -1.0(2)
C6A C7A C8A C9A 2.5(2)
C18A C7A C8A C9A -177.96(15)
C7A C8A C9A C10A 1.5(3)
C8A C9A C10A C11A -2.7(3)
C9A C10A C11A C6A -0.1(3)
C9A C10A C11A C21A 172.9(3)
C9A C10A C11A C21C -175.3(4)
C7A C6A C11A C10A 4.2(2)
N1A C6A C11A C10A -179.72(14)
C7A C6A C11A C21A -168.4(3)
N1A C6A C11A C21A 7.8(4)
C7A C6A C11A C21C 179.6(4)
N1A C6A C11A C21C -4.3(4)
C3A N2A C12A C13A -77.88(18)
Cu1A N2A C12A C13A 91.80(13)
C3A N2A C12A C17A 107.70(15)
Cu1A N2A C12A C17A -82.62(13)
C17A C12A C13A C14A -0.9(2)
N2A C12A C13A C14A -175.13(13)
C17A C12A C13A C27A -179.2(2)
N2A C12A C13A C27A 6.6(3)
C17A C12A C13A C27C 166.9(7)
N2A C12A C13A C27C -7.3(7)
C12A C13A C14A C15A 1.1(2)
C27A C13A C14A C15A 179.5(2)
C27C C13A C14A C15A -167.1(6)
C13A C14A C15A C16A -0.5(2)
C14A C15A C16A C17A -0.3(2)
C15A C16A C17A C12A 0.5(2)
C15A C16A C17A C24A -177.14(13)
C13A C12A C17A C16A 0.1(2)
N2A C12A C17A C16A 174.37(12)
C13A C12A C17A C24A 177.75(13)
N2A C12A C17A C24A -7.94(19)
C8A C7A C18A C19A -89.30(18)
C6A C7A C18A C19A 90.25(17)
C8A C7A C18A C20A 35.8(2)
C6A C7A C18A C20A -144.65(15)
C10A C11A C21A C23A -81.5(5)
C6A C11A C21A C23A 91.1(6)
C10A C11A C21A C22A 44.2(6)
C6A C11A C21A C22A -143.2(4)
C10A C11A C21C C23C -57.4(8)
C6A C11A C21C C23C 127.4(7)
C10A C11A C21C C22C 62.0(9)
C6A C11A C21C C22C -113.2(8)
C16A C17A C24A C26A -26.41(19)
C12A C17A C24A C26A 155.98(13)
C16A C17A C24A C25A 97.55(17)
C12A C17A C24A C25A -80.07(17)
C12A C13A C27A C28A 122.8(3)
C14A C13A C27A C28A -55.5(4)
C12A C13A C27A C29A -116.2(3)
C14A C13A C27A C29A 65.5(3)
C12A C13A C27C C28C 134.8(13)
C14A C13A C27C C28C -57.5(16)
C12A C13A C27C C29C -85.1(19)
C14A C13A C27C C29C 82.6(17)
C36A P1A C30A C31A -12.47(14)
C42A P1A C30A C31A 95.04(13)
Cu1A P1A C30A C31A -139.44(11)
C36A P1A C30A C35A 170.37(11)
C42A P1A C30A C35A -82.11(12)
Cu1A P1A C30A C35A 43.40(13)
C35A C30A C31A C32A -0.3(2)
P1A C30A C31A C32A -177.47(12)
C30A C31A C32A C33A 0.8(2)
C31A C32A C33A C34A -0.4(3)
C32A C33A C34A C35A -0.3(2)
C33A C34A C35A C30A 0.7(2)
C31A C30A C35A C34A -0.4(2)
P1A C30A C35A C34A 176.84(12)
C30A P1A C36A C41A -80.02(12)
C42A P1A C36A C41A 173.78(11)
Cu1A P1A C36A C41A 47.92(12)
C30A P1A C36A C37A 96.54(12)
C42A P1A C36A C37A -9.66(13)
Cu1A P1A C36A C37A -135.52(10)
C41A C36A C37A C38A 0.1(2)
P1A C36A C37A C38A -176.39(11)
C36A C37A C38A C39A 0.9(2)
C37A C38A C39A C40A -0.8(2)
C38A C39A C40A C41A -0.3(3)
C39A C40A C41A C36A 1.4(2)
C37A C36A C41A C40A -1.3(2)
P1A C36A C41A C40A 175.43(12)
C30A P1A C42A C43A 3.95(14)
C36A P1A C42A C43A 110.13(13)
Cu1A P1A C42A C43A -123.29(11)
C30A P1A C42A C47A -177.38(11)
C36A P1A C42A C47A -71.20(12)
Cu1A P1A C42A C47A 55.38(12)
C47A C42A C43A C44A -0.7(2)
P1A C42A C43A C44A 177.94(12)
C42A C43A C44A C45A 0.4(2)
C43A C44A C45A C46A 0.1(2)
C44A C45A C46A C47A -0.3(2)
C45A C46A C47A C42A -0.1(2)
C43A C42A C47A C46A 0.6(2)
P1A C42A C47A C46A -178.16(11)
